data_1507498
loop_
_publ_author_name
'H\"oger, Sigurd'
'Rosselli, Silvia'
'Ramminger, Anne-D\'esir\'ee'
'Enkelmann, Volker'

_publ_section_title
;
 A facile synthesis of large extraannular-functionalized phenyl-ethynyl
 macrocycles containing m-terphenyl units.
;
_journal_issue 24
_journal_name_full 'Organic letters'
_journal_page_first 4269
_journal_page_last 4272
_journal_paper_doi 10.1021/ol026870y
_journal_volume 4
_journal_year 2002
_chemical_compound_source 'Local laboratory'
_chemical_formula_moiety ' C34 H28 I2 O3 '
_chemical_formula_sum 'C34 H28 I2 O3'
_chemical_formula_weight 738.40
_space_group_IT_number 14
_symmetry_cell_setting monoclinic
_symmetry_space_group_name_Hall '-P 2yab'
_symmetry_space_group_name_H-M 'P 1 21/a 1'
_cell_angle_alpha 90.000
_cell_angle_beta 96.821(1)
_cell_angle_gamma 90.000
_cell_formula_units_Z 4
_cell_length_a 18.5810(8)
_cell_length_b 7.4811(5)
_cell_length_c 22.069(1)
_cell_measurement_temperature 205
_cell_measurement_theta_max 25.5
_cell_measurement_theta_min 2
_cell_volume 3046.0(3)
_computing_data_collection EvalCCD
_computing_data_reduction Molen
_computing_molecular_graphics Cameron
_computing_publication_material Crystals
_computing_structure_refinement Crystals
_computing_structure_solution Shelxs97
_diffrn_ambient_temperature 205
_diffrn_measurement_device KCCD
_diffrn_measurement_method 'phi and omega scans'
_diffrn_radiation_type 'Mo K\a'
_diffrn_radiation_wavelength 0.71073
_diffrn_reflns_av_R_equivalents 0.026
_diffrn_reflns_limit_h_max 21
_diffrn_reflns_limit_h_min 0
_diffrn_reflns_limit_k_max 8
_diffrn_reflns_limit_k_min 0
_diffrn_reflns_limit_l_max 25
_diffrn_reflns_limit_l_min -25
_diffrn_reflns_number 4568
_diffrn_reflns_theta_max 24.52
_diffrn_reflns_theta_min 3.30
_exptl_absorpt_coefficient_mu 2.072
_exptl_crystal_colour yellow
_exptl_crystal_density_diffrn 1.610
_exptl_crystal_description plate
_exptl_crystal_size_max 0.3
_exptl_crystal_size_mid 0.2
_exptl_crystal_size_min 0.15
_refine_diff_density_max 0.00
_refine_diff_density_min 0.00
_refine_ls_extinction_coef 80.7(291)
_refine_ls_extinction_method 'Larson 1970 Crystallographic Computing eq 22'
_refine_ls_goodness_of_fit_ref 0.8488
_refine_ls_number_parameters 353
_refine_ls_number_reflns 1725
_refine_ls_R_factor_gt 0.0566
_refine_ls_shift/su_max 0.103298
_refine_ls_structure_factor_coef F
_refine_ls_weighting_details
;
Chebychev polynomial with 3 parameters, Carruthers & Watkin , 1979, 
 2.64    -.422E-01 2.24    
;
_refine_ls_weighting_scheme calc
_refine_ls_wR_factor_ref 0.0523
_reflns_limit_h_max 21
_reflns_limit_h_min 0
_reflns_limit_k_max 8
_reflns_limit_k_min 0
_reflns_limit_l_max 25
_reflns_limit_l_min -25
_reflns_number_gt 1725
_reflns_number_total 2972
_reflns_threshold_expression >3.50\s(I)
_cod_data_source_file si_20020006198.cif
_cod_data_source_block 9hoe
_cod_depositor_comments
;
The following automatic conversions were performed:

'_symmetry_cell_setting' value 'Monoclinic ' changed to 'monoclinic'
according to /home/saulius/struct/CIF-dictionaries/cif_core.dic
dictionary named 'cif_core.dic' version 2.4.1 from 2010-06-29.

Automatic conversion script
Id: cif_fix_values 1715 2011-07-08 13:25:40Z adriana 
;
_cod_original_cell_volume 3046.0
_cod_original_sg_symbol_H-M 'P 1 21/a 1 '
_cod_original_formula_sum ' C34 H28 I2 O3 '
_cod_database_code 1507498

loop_
_symmetry_equiv_pos_as_xyz
x,y,z
-x,-y,-z
-x+1/2,y+1/2,-z
x+1/2,-y+1/2,z

loop_
_atom_site_label
_atom_site_type_symbol
_atom_site_fract_x
_atom_site_fract_y
_atom_site_fract_z
_atom_site_U_iso_or_equiv
_atom_site_occupancy
_atom_site_adp_type
I1 I -0.27408(6) 0.37410(14) -0.45853(4) 0.0738 1.0000 Uani
I2 I 0.22955(5) -0.90936(15) -0.24984(4) 0.0749 1.0000 Uani
O1 O -0.2384(5) -0.3408(14) 0.0675(3) 0.0673 1.0000 Uani
O11 O -0.0151(6) 0.138(2) -0.0632(5) 0.0960 1.0000 Uani
C1 C -0.1321(6) -0.3157(17) -0.1621(5) 0.0442 1.0000 Uani
C3 C -0.1344(6) -0.1885(17) -0.2646(4) 0.0428 1.0000 Uani
C4 C -0.0714(5) -0.2864(15) -0.2757(5) 0.0369 1.0000 Uani
C5 C -0.0402(6) -0.3991(19) -0.2276(5) 0.0516 1.0000 Uani
C7 C -0.1619(6) -0.3227(16) -0.1020(5) 0.0404 1.0000 Uani
C10 C -0.2174(7) -0.3406(18) 0.0095(5) 0.0531 1.0000 Uani
C14 C -0.0382(6) -0.2692(17) -0.3340(5) 0.0425 1.0000 Uani
C17 C 0.0263(7) -0.237(2) -0.4437(6) 0.0593 1.0000 Uani
C21 C -0.1666(5) -0.0621(16) -0.3120(5) 0.0383 1.0000 Uani
C24 C -0.2274(7) 0.1851(18) -0.3961(5) 0.0489 1.0000 Uani
C27 C 0.0247(6) -0.5137(18) -0.2369(5) 0.0467 1.0000 Uani
C30 C 0.1423(6) -0.7324(18) -0.2459(5) 0.0497 1.0000 Uani
C41 C 0.019(1) 0.011(3) -0.0864(7) 0.0803 1.0000 Uani
O12 C 0.0440(6) -0.1171(18) -0.0528(5) 0.0861 1.0000 Uani
C2 C -0.1619(6) -0.2041(18) -0.2086(5) 0.0457 1.0000 Uani
C6 C -0.0706(6) -0.4135(18) -0.1732(5) 0.0519 1.0000 Uani
C8 C -0.2325(6) -0.3100(18) -0.0989(5) 0.0469 1.0000 Uani
C9 C -0.2634(7) -0.3152(19) -0.0430(5) 0.0543 1.0000 Uani
C11 C -0.1435(6) -0.3544(19) 0.0068(5) 0.0546 1.0000 Uani
C12 C -0.1174(6) -0.350(2) -0.0482(5) 0.0581 1.0000 Uani
C15 C -0.0779(6) -0.3140(19) -0.3887(5) 0.0516 1.0000 Uani
C16 C -0.0456(8) -0.2965(19) -0.4436(6) 0.0625 1.0000 Uani
C18 C 0.0618(6) -0.1982(19) -0.3886(5) 0.0497 1.0000 Uani
C19 C 0.0320(6) -0.2125(17) -0.3345(5) 0.0459 1.0000 Uani
C22 C -0.2396(6) -0.0787(19) -0.3353(5) 0.0529 1.0000 Uani
C23 C -0.2694(6) 0.0460(19) -0.3776(5) 0.0531 1.0000 Uani
C25 C -0.1586(6) 0.2012(19) -0.3722(5) 0.0473 1.0000 Uani
C26 C -0.1277(6) 0.0782(18) -0.3298(5) 0.0513 1.0000 Uani
C28 C 0.0842(6) -0.5089(19) -0.1919(5) 0.0523 1.0000 Uani
C29 C 0.1434(6) -0.6155(18) -0.1968(5) 0.0521 1.0000 Uani
C31 C 0.0861(6) -0.7356(18) -0.2912(5) 0.0475 1.0000 Uani
C32 C 0.0274(6) -0.6267(19) -0.2856(5) 0.0485 1.0000 Uani
H1 H 0.0337(6) -0.1248(18) -0.0117(5) 0.0350 1.0000 Uiso
H21 H -0.2058(6) -0.1437(18) -0.2038(5) 0.0437 1.0000 Uiso
H61 H -0.0526(6) -0.5021(18) -0.1445(5) 0.0635 1.0000 Uiso
H81 H -0.2633(6) -0.2850(18) -0.1354(5) 0.0534 1.0000 Uiso
H91 H -0.3145(7) -0.3120(19) -0.0427(5) 0.0930 1.0000 Uiso
H111 H -0.1124(6) -0.3689(19) 0.0439(5) 0.0600 1.0000 Uiso
H121 H -0.0668(6) -0.364(2) -0.0495(5) 0.0642 1.0000 Uiso
H151 H -0.1246(6) -0.3661(19) -0.3891(5) 0.0632 1.0000 Uiso
H161 H -0.0742(8) -0.3162(19) -0.4816(6) 0.0870 1.0000 Uiso
H181 H 0.1094(6) -0.1507(19) -0.3873(5) 0.0663 1.0000 Uiso
H191 H 0.0609(6) -0.1810(17) -0.2977(5) 0.0619 1.0000 Uiso
H221 H -0.2704(6) -0.1603(19) -0.3177(5) 0.0517 1.0000 Uiso
H231 H -0.3178(6) 0.0292(19) -0.3961(5) 0.0686 1.0000 Uiso
H251 H -0.1307(6) 0.2992(19) -0.3837(5) 0.0509 1.0000 Uiso
H261 H -0.0790(6) 0.0932(18) -0.3119(5) 0.0704 1.0000 Uiso
H281 H 0.0840(6) -0.4288(19) -0.1585(5) 0.0556 1.0000 Uiso
H291 H 0.1846(6) -0.6140(18) -0.1669(5) 0.0684 1.0000 Uiso
H311 H 0.0888(6) -0.8016(18) -0.3277(5) 0.0594 1.0000 Uiso
H321 H -0.0136(6) -0.6328(19) -0.3157(5) 0.0669 1.0000 Uiso
C13 C -0.3135(6) -0.332(2) 0.0725(5) 0.0569 1.0000 Uani
H131 H -0.3216(6) -0.336(2) 0.1142(5) 0.0671 1.0000 Uiso
H132 H -0.3366(6) -0.431(2) 0.0514(5) 0.0671 1.0000 Uiso
H133 H -0.3329(6) -0.224(2) 0.0548(5) 0.0671 1.0000 Uiso
C20 C 0.0577(8) -0.222(2) -0.5041(6) 0.0766 1.0000 Uani
H201 H 0.1072(8) -0.187(2) -0.4978(6) 0.0855 1.0000 Uiso
H202 H 0.0535(8) -0.332(2) -0.5257(6) 0.0855 1.0000 Uiso
H203 H 0.0302(8) -0.133(2) -0.5272(6) 0.0855 1.0000 Uiso
C42 C 0.0295(11) 0.022(3) -0.1497(7) 0.1036 1.0000 Uani
H421 H 0.0589(11) -0.078(3) -0.1564(7) 0.1041 1.0000 Uiso
H422 H 0.0527(11) 0.129(3) -0.1606(7) 0.1041 1.0000 Uiso
H423 H -0.0161(11) 0.011(3) -0.1739(7) 0.1041 1.0000 Uiso

loop_
_atom_site_aniso_label
_atom_site_aniso_U_11
_atom_site_aniso_U_22
_atom_site_aniso_U_33
_atom_site_aniso_U_23
_atom_site_aniso_U_13
_atom_site_aniso_U_12
I1 0.0825(7) 0.0672(9) 0.0677(6) 0.0168(5) -0.0077(4) 0.0195(5)
I2 0.0691(6) 0.083(1) 0.0766(6) 0.0266(5) 0.0253(4) 0.0356(6)
O1 0.064(5) 0.093(9) 0.045(5) 0.003(4) 0.008(4) -0.009(5)
O11 0.080(7) 0.133(14) 0.078(7) 0.023(7) 0.019(5) -0.002(7)
C1 0.055(7) 0.031(9) 0.049(6) -0.002(5) 0.014(5) -0.005(6)
C3 0.038(6) 0.044(9) 0.044(6) 0.006(5) -0.004(5) 0.012(5)
C4 0.040(6) 0.026(8) 0.046(6) -0.003(5) 0.009(5) -0.012(5)
C5 0.042(6) 0.060(12) 0.054(7) 0.007(6) 0.010(5) -0.006(6)
C7 0.050(7) 0.026(8) 0.047(6) 0.006(5) 0.009(5) 0.004(5)
C10 0.076(9) 0.052(11) 0.033(6) 0.006(5) 0.013(6) -0.020(7)
C14 0.038(6) 0.05(1) 0.044(6) 0.005(5) 0.010(5) 0.005(5)
C17 0.069(9) 0.046(11) 0.062(8) 0.002(6) 0.006(7) 0.011(7)
C21 0.036(6) 0.022(8) 0.060(7) 0.010(5) 0.018(5) 0.005(5)
C24 0.059(8) 0.04(1) 0.046(6) 0.009(5) 0.008(6) 0.006(6)
C27 0.049(7) 0.036(9) 0.057(7) 0.011(6) 0.015(6) 0.005(6)
C30 0.041(7) 0.05(1) 0.064(8) 0.008(6) 0.013(6) 0.011(5)
C41 0.090(12) 0.080(18) 0.073(12) -0.01(1) 0.019(9) -0.039(11)
O12 0.077(6) 0.100(11) 0.082(7) 0.003(6) 0.014(5) -0.012(6)
C2 0.036(6) 0.05(1) 0.054(7) 0.004(6) 0.018(5) -0.004(5)
C6 0.052(7) 0.051(11) 0.053(7) 0.004(6) 0.007(5) -0.011(6)
C8 0.048(7) 0.05(1) 0.040(6) -0.001(5) 0.001(5) 0.003(6)
C9 0.056(7) 0.063(11) 0.046(7) -0.010(6) 0.012(6) -0.006(7)
C11 0.038(6) 0.078(12) 0.049(7) 0.000(6) 0.009(5) -0.010(6)
C12 0.032(6) 0.082(12) 0.056(7) 0.008(6) -0.011(5) -0.010(6)
C15 0.056(7) 0.056(11) 0.042(7) 0.004(6) 0.002(6) -0.006(7)
C16 0.091(11) 0.04(1) 0.053(7) -0.002(6) 0.008(7) 0.008(8)
C18 0.048(7) 0.03(1) 0.070(9) 0.010(6) 0.017(6) 0.012(5)
C19 0.046(6) 0.031(9) 0.061(7) -0.000(5) 0.005(5) -0.005(5)
C22 0.030(5) 0.067(11) 0.061(7) 0.013(6) 0.001(5) 0.005(6)
C23 0.052(7) 0.05(1) 0.052(6) -0.018(6) -0.013(6) 0.001(6)
C25 0.040(7) 0.05(1) 0.053(7) -0.001(6) 0.011(6) 0.004(6)
C26 0.031(6) 0.057(11) 0.064(7) 0.018(6) 0.002(5) 0.014(6)
C28 0.047(7) 0.065(11) 0.041(6) 0.007(5) -0.011(5) -0.000(6)
C29 0.046(7) 0.047(11) 0.060(7) 0.015(6) -0.005(5) -0.001(6)
C31 0.052(8) 0.05(1) 0.042(6) 0.001(5) 0.012(6) 0.001(6)
C32 0.047(6) 0.04(1) 0.056(6) 0.005(6) 0.013(5) 0.007(6)
C13 0.047(7) 0.074(12) 0.053(7) 0.012(6) 0.018(5) 0.007(6)
C20 0.092(11) 0.061(14) 0.09(1) 0.009(7) 0.046(8) 0.007(8)
C42 0.141(16) 0.090(18) 0.083(12) 0.013(9) 0.027(11) -0.037(12)

loop_
_atom_type_symbol
_atom_type_scat_dispersion_real
_atom_type_scat_dispersion_imag
_atom_type_scat_Cromer_Mann_a1
_atom_type_scat_Cromer_Mann_b1
_atom_type_scat_Cromer_Mann_a2
_atom_type_scat_Cromer_Mann_b2
_atom_type_scat_Cromer_Mann_a3
_atom_type_scat_Cromer_Mann_b3
_atom_type_scat_Cromer_Mann_a4
_atom_type_scat_Cromer_Mann_b4
_atom_type_scat_Cromer_Mann_c
_atom_type_scat_source
'I   ' -0.7300 1.8100 20.1472 4.3470 18.9949 0.3814 7.5138 27.7660 2.2735 66.8776 4.0712 International_Tables_Vol_IV_Table_2.2B
'O   ' 0.0100 0.0100 3.0485 13.2771 2.2868 5.7011 1.5463 0.3239 0.8670 32.9089 0.2508 International_Tables_Vol_IV_Table_2.2B
'C   ' 0.0000 0.0000 2.3100 20.8439 1.0200 10.2075 1.5886 0.5687 0.8650 51.6512 0.2156 International_Tables_Vol_IV_Table_2.2B
'H   ' 0.0000 0.0000 0.4930 10.5109 0.3229 26.1257 0.1402 3.1424 0.0408 57.7997 0.0030 International_Tables_Vol_IV_Table_2.2B

loop_
_geom_angle_atom_site_label_1
_geom_angle_atom_site_label_2
_geom_angle_atom_site_label_3
_geom_angle
_geom_angle_publ_flag
C10 O1 C13 117.6(9) yes
C7 C1 C2 121.3(11) yes
C7 C1 C6 122.1(10) yes
C2 C1 C6 116.5(10) yes
C4 C3 C21 118.5(9) yes
C4 C3 C2 120.2(9) yes
C21 C3 C2 121.2(10) yes
C3 C4 C5 116.5(9) yes
C3 C4 C14 122.2(9) yes
C5 C4 C14 121.3(9) yes
C4 C5 C27 119.6(9) yes
C4 C5 C6 121.3(11) yes
C27 C5 C6 119.0(11) yes
C1 C7 C8 121.0(10) yes
C1 C7 C12 121.4(10) yes
C8 C7 C12 117.5(10) yes
O1 C10 C9 124.5(12) yes
O1 C10 C11 115.5(10) yes
C9 C10 C11 119.8(10) yes
C4 C14 C15 119.9(10) yes
C4 C14 C19 121.5(9) yes
C15 C14 C19 118.6(10) yes
C16 C17 C18 115.5(12) yes
C16 C17 C20 119.1(12) yes
C18 C17 C20 125.4(13) yes
C3 C21 C22 119.7(11) yes
C3 C21 C26 120.8(9) yes
C22 C21 C26 119.2(10) yes
I1 C24 C23 119.7(9) yes
I1 C24 C25 120.4(10) yes
C23 C24 C25 119.9(11) yes
C5 C27 C28 117.7(11) yes
C5 C27 C32 124.0(11) yes
C28 C27 C32 118.2(11) yes
I2 C30 C29 119.2(8) yes
I2 C30 C31 119.2(9) yes
C29 C30 C31 121.6(11) yes
O11 C41 O12 119.5(15) yes
O11 C41 C42 118.4(20) yes
O12 C41 C42 122.1(20) yes
C41 O12 H1 120.2(10) no
C1 C2 C3 123.3(11) yes
C1 C2 H21 118.4(6) no
C3 C2 H21 118.0(6) no
C1 C6 C5 122.2(11) yes
C1 C6 H61 118.4(7) no
C5 C6 H61 119.0(7) no
C7 C8 C9 123.2(10) yes
C7 C8 H81 118.1(6) no
C9 C8 H81 118.4(7) no
C10 C9 C8 117.5(11) yes
C10 C9 H91 121.4(7) no
C8 C9 H91 120.9(7) no
C10 C11 C12 119.8(10) yes
C10 C11 H111 118.4(6) no
C12 C11 H111 121.8(7) no
C7 C12 C11 122.1(11) yes
C7 C12 H121 118.9(7) no
C11 C12 H121 119.0(7) no
C14 C15 C16 119.2(11) yes
C14 C15 H151 120.0(7) no
C16 C15 H151 120.6(8) no
C17 C16 C15 121.8(12) yes
C17 C16 H161 118.6(7) no
C15 C16 H161 119.4(8) no
C17 C18 C19 124.2(12) yes
C17 C18 H181 117.6(8) no
C19 C18 H181 118.1(7) no
C14 C19 C18 120.7(11) yes
C14 C19 H191 120.7(7) no
C18 C19 H191 118.5(7) no
C21 C22 C23 118.7(12) yes
C21 C22 H221 120.7(7) no
C23 C22 H221 119.7(7) no
C24 C23 C22 120.4(11) yes
C24 C23 H231 120.5(7) no
C22 C23 H231 118.8(8) no
C24 C25 C26 120.7(12) yes
C24 C25 H251 119.5(8) no
C26 C25 H251 119.8(7) no
C21 C26 C25 121.0(10) yes
C21 C26 H261 118.9(6) no
C25 C26 H261 120.0(7) no
C27 C28 C29 120.1(12) yes
C27 C28 H281 119.6(8) no
C29 C28 H281 120.3(7) no
C30 C29 C28 119.3(10) yes
C30 C29 H291 119.0(7) no
C28 C29 H291 121.6(7) no
C30 C31 C32 118.1(11) yes
C30 C31 H311 121.2(7) no
C32 C31 H311 120.5(7) no
C27 C32 C31 122.5(11) yes
C27 C32 H321 118.4(7) no
C31 C32 H321 119.0(7) no
O1 C13 H131 110.2(6) no
O1 C13 H132 108.4(7) no
H131 C13 H132 109.475 no
O1 C13 H133 109.8(7) no
H131 C13 H133 109.475 no
H132 C13 H133 109.475 no
C17 C20 H201 110.9(8) no
C17 C20 H202 111.0(8) no
H201 C20 H202 109.475 no
C17 C20 H203 106.5(7) no
H201 C20 H203 109.476 no
H202 C20 H203 109.476 no
C41 C42 H421 104.7(13) no
C41 C42 H422 114.5(10) no
H421 C42 H422 109.476 no
C41 C42 H423 109.1(11) no
H421 C42 H423 109.475 no
H422 C42 H423 109.477 no

loop_
_geom_bond_atom_site_label_1
_geom_bond_atom_site_label_2
_geom_bond_distance
_geom_bond_publ_flag
I1 C24 2.090(12) yes
I2 C30 2.103(11) yes
O1 C10 1.382(13) yes
O1 C13 1.414(13) yes
O11 C41 1.28(2) yes
C1 C7 1.497(15) yes
C1 C2 1.388(16) yes
C1 C6 1.403(17) yes
C3 C4 1.427(15) yes
C3 C21 1.482(15) yes
C3 C2 1.397(14) yes
C4 C5 1.423(16) yes
C4 C14 1.498(14) yes
C5 C27 1.513(17) yes
C5 C6 1.390(15) yes
C7 C8 1.326(15) yes
C7 C12 1.378(15) yes
C10 C9 1.370(17) yes
C10 C11 1.384(17) yes
C14 C15 1.379(15) yes
C14 C19 1.373(16) yes
C17 C16 1.41(2) yes
C17 C18 1.345(17) yes
C17 C20 1.523(18) yes
C21 C22 1.398(15) yes
C21 C26 1.359(16) yes
C24 C23 1.392(18) yes
C24 C25 1.328(16) yes
C27 C28 1.397(15) yes
C27 C32 1.372(18) yes
C30 C29 1.390(18) yes
C30 C31 1.358(16) yes
C41 O12 1.27(2) yes
C41 C42 1.43(2) yes
O12 H1 0.950 no
C2 H21 0.950 no
C6 H61 0.950 no
C8 C9 1.421(16) yes
C8 H81 0.950 no
C9 H91 0.950 no
C11 C12 1.360(16) yes
C11 H111 0.950 no
C12 H121 0.950 no
C15 C16 1.420(17) yes
C15 H151 0.950 no
C16 H161 0.950 no
C18 C19 1.378(16) yes
C18 H181 0.950 no
C19 H191 0.950 no
C22 C23 1.387(18) yes
C22 H221 0.950 no
C23 H231 0.950 no
C25 C26 1.386(17) yes
C25 H251 0.950 no
C26 H261 0.950 no
C28 C29 1.374(17) yes
C28 H281 0.950 no
C29 H291 0.950 no
C31 C32 1.379(17) yes
C31 H311 0.950 no
C32 H321 0.950 no
C13 H131 0.950 no
C13 H132 0.950 no
C13 H133 0.950 no
C20 H201 0.950 no
C20 H202 0.950 no
C20 H203 0.950 no
C42 H421 0.950 no
C42 H422 0.950 no
C42 H423 0.950 no

loop_
_cod_related_entry_id
_cod_related_entry_code
_cod_related_entry_database
1 30651839 ChemSpider
